data_1547275
loop_
_publ_author_name
'Auer, Henry'
'Schlegel, Robert'
'Oeckler, Oliver'
'Kohlmann, Holger'

_publ_section_title
;
 Structural and Electronic Flexibility in Hydrides of Zintl Phases with
 Tetrel-Hydrogen and Tetrel-Tetrel Bonds
;
_journal_issue 40
_journal_name_full 'Angewandte Chemie International Edition'
_journal_page_first 12344
_journal_paper_doi 10.1002/anie.201706523
_journal_volume 56
_journal_year 2017
_chemical_formula_sum 'D1.49 Si Sr'
_chemical_formula_weight 118.68
_chemical_name_systematic ' ?'
_space_group_IT_number 62
_space_group_name_Hall '-P 2ac 2n'
_symmetry_cell_setting orthorhombic
_symmetry_space_group_name_Hall '-P 2ac 2n'
_symmetry_space_group_name_H-M 'P n m a'
_cell_angle_alpha 90
_cell_angle_beta 90
_cell_angle_gamma 90
_cell_formula_units_Z 24
_cell_length_a 15.0698(19)
_cell_length_b 3.9503(2)
_cell_length_c 24.6424(19)
_cell_measurement_reflns_used 964
_cell_measurement_temperature 295
_cell_measurement_theta_max 145.26
_cell_measurement_theta_min 8.3275
_cell_volume 1467.0(2)
_computing_structure_refinement 'TOPAS 5'
_diffrn_ambient_temperature 295
_diffrn_measurement_device_type 'ILL D20 neutron powder diffractometer'
_diffrn_radiation_type neutron
_diffrn_radiation_wavelength 1.86693
_diffrn_source 'nuclear reactor'
_diffrn_source_type 'constant wavelength neutron diffractometer'
_pd_char_colour grey
_pd_instr_location ' 'D20 diffractometer, ILL, Grenoble, France''
_pd_proc_ls_prof_R_factor 4.00
_pd_proc_ls_prof_wR_expected 1.71
_pd_proc_ls_prof_wR_factor 5.36
_pd_spec_mounting ' ?'
_pd_spec_mount_mode transmission
_pd_spec_shape cylinder
_refine_ls_goodness_of_fit_all 3.13
_refine_ls_R_I_factor 3.34
_refine_ls_shift/su_max 0.001
_cod_data_source_file SrSiDx_COD-deposit.cif
_cod_data_source_block SrSiDx
_cod_original_cell_volume 1466.9(2)
_cod_original_formula_sum 'D1.49 Si1 Sr1'
_cod_database_code 1547275

loop_
_symmetry_equiv_pos_as_xyz
'x, y, z '
'-x, y+1/2, -z '
'-x+1/2, -y, z+1/2 '
'-x+1/2, y+1/2, z+1/2 '
'x, -y+1/2, z '
'-x, -y, -z '
'x+1/2, -y+1/2, -z+1/2 '
'x+1/2, y, -z+1/2 '

loop_
_atom_site_label
_atom_site_type_symbol
_atom_site_symmetry_multiplicity
_atom_site_fract_x
_atom_site_fract_y
_atom_site_fract_z
_atom_site_occupancy
_atom_site_B_iso_or_equiv
Sr1 Sr 4 0.4402(8) 0.25 0.3763(9) 1 0.3
Sr2 Sr 4 0.3910(14) 0.25 0.7100(6) 1 0.3
Sr3 Sr 4 0.4064(12) 0.25 0.0393(6) 1 0.3
Sr4 Sr 4 0.3925(13) 0.25 0.5329(6) 1 0.3
Sr5 Sr 4 0.4221(8) 0.25 0.8685(6) 1 0.3
Sr6 Sr 4 0.4015(11) 0.25 0.2221(6) 1 0.3
Si1 Si 4 0.209(2) 0.25 0.1141(10) 1 0.8
Si2 Si 4 0.221(2) 0.25 0.8256(11) 1 0.8
Si3 Si 4 0.208(2) 0.25 0.4462(9) 1 0.8
Si4 Si 4 0.707(2) 0.25 0.5696(14) 1 0.8
Si5 Si 4 0.1965(18) 0.25 0.6274(14) 1 0.8
Si6 Si 4 0.191(2) 0.25 0.3147(11) 1 0.8
D1 D 4 0.023(2) 0.25 0.2130(11) 0.977(8) 1.5
D2 D 4 -0.001(2) 0.25 0.5405(10) 0.977(8) 1.5
D3 D 4 0.016(2) 0.25 0.0391(10) 0.977(8) 1.5
D4 D 4 0.4610(14) 0.25 0.6250(13) 0.977(8) 1.5
D5 D 4 0.4779(14) 0.25 0.1299(10) 0.977(8) 1.5
D6 D 4 0.007(2) 0.25 0.7143(10) 0.977(8) 1.5
D7 D 4 0.220(2) 0.25 0.2429(11) 0.772(8) 1
D8 D 4 0.217(2) 0.25 0.0563(9) 0.772(8) 1
D9 D 4 0.198(2) 0.25 0.6916(8) 0.772(8) 1
D10 D 4 0.214(2) 0.25 0.5069(11) 0.772(8) 1

loop_
_atom_type_symbol
_atom_type_scat_length_neutron
_atom_type_scat_source
Sr 0.702 V.F._Sears_Neutron_News_3_26_(1992)
Si 0.4149 V.F._Sears_Neutron_News_3_26_(1992)
D 0.6671 V.F._Sears_Neutron_News_3_26_(1992)

loop_
_audit_conform_dict_name
_audit_conform_dict_version
_audit_conform_dict_location
cif_core.dic . ftp://ftp.iucr.org/pub/cif_core.dic
cif_pd.dic . ftp://ftp.iucr.org/pub/cif_pd.dic

loop_
_geom_angle_atom_site_label_1
_geom_angle_atom_site_label_2
_geom_angle_atom_site_label_3
_geom_angle
_geom_angle_site_symmetry_1
_geom_angle_site_symmetry_2
_geom_angle_site_symmetry_3
D4 Sr1 D3 73.8(9) 2_646 1_555 7_555
D4 Sr1 D4 106.0(10) 2_656 1_555 2_646
D4 Sr1 D3 73.8(9) 2_656 1_555 7_555
D1 Sr1 D4 72.1(9) 7_555 1_555 2_656
D1 Sr1 D4 72.1(9) 7_555 1_555 2_646
D1 Sr1 D3 121.7(12) 7_555 1_555 7_555
D1 Sr2 D4 77.3(9) 3_555 1_555 1_555
D1 Sr2 D1 113.1(15) 3_565 1_555 3_555
D1 Sr2 D4 77.3(9) 3_565 1_555 1_555
D6 Sr2 D1 66.5(8) 7_556 1_555 3_565
D6 Sr2 D1 66.5(8) 7_556 1_555 3_555
D6 Sr2 D4 110.1(12) 7_556 1_555 1_555
D7 Sr2 D6 101.9(9) 3_565 1_555 7_556
D7 Sr2 D1 74.0(9) 3_565 1_555 3_565
D7 Sr2 D1 159.7(11) 3_565 1_555 3_555
D7 Sr2 D4 123.0(7) 3_565 1_555 1_555
D7 Sr2 D7 93.3(12) 3_555 1_555 3_565
D7 Sr2 D6 101.9(9) 3_555 1_555 7_556
D7 Sr2 D1 159.7(11) 3_555 1_555 3_565
D7 Sr2 D1 74.0(9) 3_555 1_555 3_555
D7 Sr2 D4 123.0(7) 3_555 1_555 1_555
D9 Sr2 D7 55.6(7) 1_555 1_555 3_555
D9 Sr2 D7 55.6(7) 1_555 1_555 3_565
D9 Sr2 D6 142.0(10) 1_555 1_555 7_556
D9 Sr2 D1 123.2(8) 1_555 1_555 3_565
D9 Sr2 D1 123.2(8) 1_555 1_555 3_555
D9 Sr2 D4 107.9(9) 1_555 1_555 1_555
D2 Sr3 D2 70.8(8) 3_554 1_555 7_555
D2 Sr3 D2 108.4(15) 3_564 1_555 3_554
D2 Sr3 D2 70.8(8) 3_564 1_555 7_555
D5 Sr3 D2 74.6(8) 1_555 1_555 3_564
D5 Sr3 D2 74.6(8) 1_555 1_555 3_554
D5 Sr3 D2 118.9(12) 1_555 1_555 7_555
D10 Sr3 D5 122.6(7) 3_564 1_555 1_555
D10 Sr3 D2 79.1(9) 3_564 1_555 3_564
D10 Sr3 D2 162.8(10) 3_564 1_555 3_554
D10 Sr3 D2 98.2(9) 3_564 1_555 7_555
D10 Sr3 D10 89.7(11) 3_554 1_555 3_564
D10 Sr3 D5 122.6(7) 3_554 1_555 1_555
D10 Sr3 D2 162.8(10) 3_554 1_555 3_564
D10 Sr3 D2 79.1(9) 3_554 1_555 3_554
D10 Sr3 D2 98.2(9) 3_554 1_555 7_555
D8 Sr3 D10 53.1(7) 1_555 1_555 3_554
D8 Sr3 D10 53.1(7) 1_555 1_555 3_564
D8 Sr3 D5 107.4(9) 1_555 1_555 1_555
D8 Sr3 D2 125.2(8) 1_555 1_555 3_564
D8 Sr3 D2 125.2(8) 1_555 1_555 3_554
D8 Sr3 D2 133.7(11) 1_555 1_555 7_555
D3 Sr4 D3 110.1(16) 3_565 1_555 3_555
D4 Sr4 D3 73.0(8) 1_555 1_555 3_565
D4 Sr4 D3 73.0(8) 1_555 1_555 3_555
D3 Sr4 D4 109.1(11) 7_555 1_555 1_555
D3 Sr4 D3 68.3(8) 7_555 1_555 3_565
D3 Sr4 D3 68.3(8) 7_555 1_555 3_555
D8 Sr4 D3 127.1(6) 3_565 1_555 7_555
D8 Sr4 D4 93.4(8) 3_565 1_555 1_555
D8 Sr4 D3 74.2(9) 3_565 1_555 3_565
D8 Sr4 D3 163.0(10) 3_565 1_555 3_555
D8 Sr4 D8 97.1(12) 3_555 1_555 3_565
D8 Sr4 D3 127.1(6) 3_555 1_555 7_555
D8 Sr4 D4 93.4(8) 3_555 1_555 1_555
D8 Sr4 D3 163.0(10) 3_555 1_555 3_565
D8 Sr4 D3 74.2(9) 3_555 1_555 3_555
D10 Sr4 D8 56.1(7) 1_555 1_555 3_555
D10 Sr4 D8 56.1(7) 1_555 1_555 3_565
D10 Sr4 D3 123.0(10) 1_555 1_555 7_555
D10 Sr4 D4 127.9(10) 1_555 1_555 1_555
D10 Sr4 D3 124.6(8) 1_555 1_555 3_565
D10 Sr4 D3 124.6(8) 1_555 1_555 3_555
D5 Sr5 D6 71.9(8) 2_646 1_555 7_556
D5 Sr5 D5 105.3(9) 2_656 1_555 2_646
D5 Sr5 D6 71.9(8) 2_656 1_555 7_556
D2 Sr5 D5 73.0(8) 7_556 1_555 2_656
D2 Sr5 D5 73.0(8) 7_556 1_555 2_646
D2 Sr5 D6 120.4(12) 7_556 1_555 7_556
Si6 Sr5 D2 132.1(6) 3_565 1_555 7_556
Si6 Sr5 D5 79.8(7) 3_565 1_555 2_656
Si6 Sr5 D5 153.7(10) 3_565 1_555 2_646
Si6 Sr5 D6 85.7(9) 3_565 1_555 7_556
Si6 Sr5 Si6 85.1(9) 3_555 1_555 3_565
Si6 Sr5 D2 132.1(6) 3_555 1_555 7_556
Si6 Sr5 D5 153.7(10) 3_555 1_555 2_656
Si6 Sr5 D5 79.8(7) 3_555 1_555 2_646
Si6 Sr5 D6 85.7(9) 3_555 1_555 7_556
D6 Sr6 D6 109.8(15) 3_564 1_555 3_554
D1 Sr6 D6 67.9(8) 7_555 1_555 3_564
D1 Sr6 D6 67.9(8) 7_555 1_555 3_554
D5 Sr6 D1 104.4(11) 1_555 1_555 7_555
D5 Sr6 D6 70.8(7) 1_555 1_555 3_564
D5 Sr6 D6 70.8(7) 1_555 1_555 3_554
D9 Sr6 D5 90.1(7) 3_564 1_555 1_555
D9 Sr6 D1 128.7(6) 3_564 1_555 7_555
D9 Sr6 D6 71.4(9) 3_564 1_555 3_564
D9 Sr6 D6 158.5(10) 3_564 1_555 3_554
D9 Sr6 D9 99.5(12) 3_554 1_555 3_564
D9 Sr6 D5 90.1(7) 3_554 1_555 1_555
D9 Sr6 D1 128.7(6) 3_554 1_555 7_555
D9 Sr6 D6 158.5(10) 3_554 1_555 3_564
D9 Sr6 D6 71.4(9) 3_554 1_555 3_554
D7 Sr6 D9 59.1(8) 1_555 1_555 3_554
D7 Sr6 D9 59.1(8) 1_555 1_555 3_564
D7 Sr6 D5 127.5(10) 1_555 1_555 1_555
D7 Sr6 D1 128.1(11) 1_555 1_555 7_555
D7 Sr6 D6 125.1(8) 1_555 1_555 3_564
D7 Sr6 D6 125.1(8) 1_555 1_555 3_554
Si5 Si1 D8 95.1(14) 3_554 1_555 1_555
Si5 Si1 Si5 107.2(15) 3_564 1_555 3_554
Si5 Si1 D8 95.1(14) 3_564 1_555 1_555
D9 Si1 Si5 99.8(12) 3_554 1_555 3_564
D9 Si1 Si5 30.6(9) 3_554 1_555 3_554
D9 Si1 D8 125.6(13) 3_554 1_555 1_555
D9 Si1 D9 79.6(9) 3_564 1_555 3_554
D9 Si1 Si5 30.6(9) 3_564 1_555 3_564
D9 Si1 Si5 99.8(12) 3_564 1_555 3_554
D9 Si1 D8 125.6(13) 3_564 1_555 1_555
D7 Si1 D9 50.1(6) 1_555 1_555 3_564
D7 Si1 D9 50.1(6) 1_555 1_555 3_554
D7 Si1 Si5 80.6(11) 1_555 1_555 3_564
D7 Si1 Si5 80.6(11) 1_555 1_555 3_554
D7 Si1 D8 173(2) 1_555 1_555 1_555
Si6 Si2 Si6 111(2) 3_565 1_555 3_555
Si4 Si2 Si6 99.0(11) 7_456 1_555 3_565
Si4 Si2 Si6 99.0(11) 7_456 1_555 3_555
D7 Si2 Si4 135.0(7) 3_565 1_555 7_456
D7 Si2 Si6 37.9(9) 3_565 1_555 3_565
D7 Si2 Si6 107.9(13) 3_565 1_555 3_555
D7 Si2 D7 83.3(10) 3_555 1_555 3_565
D7 Si2 Si4 135.0(7) 3_555 1_555 7_456
D7 Si2 Si6 107.9(13) 3_555 1_555 3_565
D7 Si2 Si6 37.9(9) 3_555 1_555 3_555
Si4 Si3 D10 97.5(14) 2_646 1_555 1_555
Si4 Si3 Si4 112(2) 2_656 1_555 2_646
Si4 Si3 D10 97.5(14) 2_656 1_555 1_555
Si3 Si4 Si3 112(2) 2_656 1_555 2_646
Si2 Si4 Si3 96.9(12) 7_556 1_555 2_656
Si2 Si4 Si3 96.9(12) 7_556 1_555 2_646
D10 Si4 Si2 126.8(11) 2_656 1_555 7_556
D10 Si4 Si3 30.0(8) 2_656 1_555 2_656
D10 Si4 Si3 103.6(15) 2_656 1_555 2_646
D10 Si4 D10 83.2(12) 2_646 1_555 2_656
D10 Si4 Si2 126.8(11) 2_646 1_555 7_556
D10 Si4 Si3 103.6(15) 2_646 1_555 2_656
D10 Si4 Si3 30.0(8) 2_646 1_555 2_646
D8 Si4 D10 49.4(7) 7_555 1_555 2_646
D8 Si4 D10 49.4(7) 7_555 1_555 2_656
D8 Si4 Si2 172.8(18) 7_555 1_555 7_556
D8 Si4 Si3 79.2(11) 7_555 1_555 2_656
D8 Si4 Si3 79.2(11) 7_555 1_555 2_646
Si1 Si5 D9 97.3(13) 3_555 1_555 1_555
Si1 Si5 Si1 107.2(15) 3_565 1_555 3_555
Si1 Si5 D9 97.3(13) 3_565 1_555 1_555
D8 Si5 Si1 28.9(8) 3_565 1_555 3_565
D8 Si5 Si1 101.7(12) 3_565 1_555 3_555
D8 Si5 D9 126.2(12) 3_565 1_555 1_555
D8 Si5 D8 84.1(11) 3_555 1_555 3_565
D8 Si5 Si1 101.7(12) 3_555 1_555 3_565
D8 Si5 Si1 28.9(8) 3_555 1_555 3_555
D8 Si5 D9 126.2(12) 3_555 1_555 1_555
D10 Si5 D8 50.8(7) 1_555 1_555 3_555
D10 Si5 D8 50.8(7) 1_555 1_555 3_565
D10 Si5 Si1 79.3(10) 1_555 1_555 3_565
D10 Si5 Si1 79.3(10) 1_555 1_555 3_555
D10 Si5 D9 174(2) 1_555 1_555 1_555
Si2 Si6 D7 88.4(13) 3_554 1_555 1_555
Si2 Si6 Si2 111(2) 3_564 1_555 3_554
Si2 Si6 D7 88.4(13) 3_564 1_555 1_555
Sr5 Si6 Si2 73.4(8) 3_564 1_555 3_564
Sr5 Si6 Si2 146.0(13) 3_564 1_555 3_554
Sr5 Si6 D7 125.6(11) 3_564 1_555 1_555
Sr5 Si6 Sr5 85.1(9) 3_554 1_555 3_564
Sr5 Si6 Si2 146.0(13) 3_554 1_555 3_564
Sr5 Si6 Si2 73.4(8) 3_554 1_555 3_554
Sr5 Si6 D7 125.6(11) 3_554 1_555 1_555
Sr2 D1 Sr2 113.1(15) 3_564 1_555 3_554
Sr6 D1 Sr2 115.7(8) 7_455 1_555 3_564
Sr6 D1 Sr2 115.7(8) 7_455 1_555 3_554
Sr1 D1 Sr6 101.8(12) 7_455 1_555 7_455
Sr1 D1 Sr2 104.1(9) 7_455 1_555 3_564
Sr1 D1 Sr2 104.1(9) 7_455 1_555 3_554
D6 D1 Sr1 119.7(10) 2_546 1_555 7_455
D6 D1 Sr6 55.8(8) 2_546 1_555 7_455
D6 D1 Sr2 136.2(14) 2_546 1_555 3_564
D6 D1 Sr2 60.2(7) 2_546 1_555 3_554
D6 D1 D6 93.8(12) 2_556 1_555 2_546
D6 D1 Sr1 119.7(10) 2_556 1_555 7_455
D6 D1 Sr6 55.8(8) 2_556 1_555 7_455
D6 D1 Sr2 60.2(7) 2_556 1_555 3_564
D6 D1 Sr2 136.2(14) 2_556 1_555 3_554
D4 D1 D6 90.7(6) 3_564 1_555 2_556
D4 D1 D6 172.8(14) 3_564 1_555 2_546
D4 D1 Sr1 53.1(7) 3_564 1_555 7_455
D4 D1 Sr6 123.3(9) 3_564 1_555 7_455
D4 D1 Sr2 51.0(7) 3_564 1_555 3_564
D4 D1 Sr2 119.4(12) 3_564 1_555 3_554
D4 D1 D4 84.3(11) 3_554 1_555 3_564
D4 D1 D6 172.8(14) 3_554 1_555 2_556
D4 D1 D6 90.7(6) 3_554 1_555 2_546
D4 D1 Sr1 53.1(7) 3_554 1_555 7_455
D4 D1 Sr6 123.3(9) 3_554 1_555 7_455
D4 D1 Sr2 119.4(12) 3_554 1_555 3_564
D4 D1 Sr2 51.0(7) 3_554 1_555 3_554
D7 D1 D4 95.5(10) 1_555 1_555 3_554
D7 D1 D4 95.5(10) 1_555 1_555 3_564
D7 D1 D6 90.1(11) 1_555 1_555 2_556
D7 D1 D6 90.1(11) 1_555 1_555 2_546
D7 D1 Sr1 133.3(13) 1_555 1_555 7_455
D7 D1 Sr6 124.9(12) 1_555 1_555 7_455
D7 D1 Sr2 58.2(8) 1_555 1_555 3_564
D7 D1 Sr2 58.2(8) 1_555 1_555 3_554
Sr3 D2 Sr3 109.2(8) 3_555 1_555 7_455
Sr3 D2 Sr3 108.4(15) 3_565 1_555 3_555
Sr3 D2 Sr3 109.2(8) 3_565 1_555 7_455
Sr5 D2 Sr3 106.3(8) 7_456 1_555 3_565
Sr5 D2 Sr3 106.3(8) 7_456 1_555 3_555
Sr5 D2 Sr3 117.3(15) 7_456 1_555 7_455
D2 D2 Sr5 129.5(13) 2_556 1_555 7_456
D2 D2 Sr3 54.2(8) 2_556 1_555 3_565
D2 D2 Sr3 123.7(17) 2_556 1_555 3_555
D2 D2 Sr3 55.0(10) 2_556 1_555 7_455
D2 D2 D2 89.3(13) 2_546 1_555 2_556
D2 D2 Sr5 129.5(13) 2_546 1_555 7_456
D2 D2 Sr3 123.7(17) 2_546 1_555 3_565
D2 D2 Sr3 54.2(8) 2_546 1_555 3_555
D2 D2 Sr3 55.0(10) 2_546 1_555 7_455
D5 D2 D2 93.4(5) 3_555 1_555 2_546
D5 D2 D2 172.2(17) 3_555 1_555 2_556
D5 D2 Sr5 52.9(6) 3_555 1_555 7_456
D5 D2 Sr3 118.6(12) 3_555 1_555 3_565
D5 D2 Sr3 53.4(6) 3_555 1_555 3_555
D5 D2 Sr3 132.1(9) 3_555 1_555 7_455
D5 D2 D5 83.1(9) 3_565 1_555 3_555
D5 D2 D2 172.2(17) 3_565 1_555 2_546
D5 D2 D2 93.4(5) 3_565 1_555 2_556
D5 D2 Sr5 52.9(6) 3_565 1_555 7_456
D5 D2 Sr3 53.4(6) 3_565 1_555 3_565
D5 D2 Sr3 118.6(12) 3_565 1_555 3_555
D5 D2 Sr3 132.1(9) 3_565 1_555 7_455
Sr4 D3 Sr1 109.3(8) 3_554 1_555 7_455
Sr4 D3 Sr4 110.1(16) 3_564 1_555 3_554
Sr4 D3 Sr1 109.3(8) 3_564 1_555 7_455
Sr4 D3 Sr4 111.7(8) 7_455 1_555 3_564
Sr4 D3 Sr4 111.7(8) 7_455 1_555 3_554
Sr4 D3 Sr1 104.7(14) 7_455 1_555 7_455
D3 D3 Sr4 53.0(10) 2_555 1_555 7_455
D3 D3 Sr4 58.6(7) 2_555 1_555 3_564
D3 D3 Sr4 129.4(15) 2_555 1_555 3_554
D3 D3 Sr1 121.1(15) 2_555 1_555 7_455
D3 D3 D3 89.6(14) 2_545 1_555 2_555
D3 D3 Sr4 53.0(10) 2_545 1_555 7_455
D3 D3 Sr4 129.4(15) 2_545 1_555 3_564
D3 D3 Sr4 58.6(7) 2_545 1_555 3_554
D3 D3 Sr1 121.1(15) 2_545 1_555 7_455
D4 D3 D3 92.4(5) 3_554 1_555 2_545
D4 D3 D3 176(2) 3_554 1_555 2_555
D4 D3 Sr4 125.8(10) 3_554 1_555 7_455
D4 D3 Sr4 122.3(12) 3_554 1_555 3_564
D4 D3 Sr4 54.8(7) 3_554 1_555 3_554
D4 D3 Sr1 54.5(7) 3_554 1_555 7_455
D4 D3 D4 85.3(11) 3_564 1_555 3_554
D4 D3 D3 176(2) 3_564 1_555 2_545
D4 D3 D3 92.4(5) 3_564 1_555 2_555
D4 D3 Sr4 125.8(10) 3_564 1_555 7_455
D4 D3 Sr4 54.8(7) 3_564 1_555 3_564
D4 D3 Sr4 122.3(12) 3_564 1_555 3_554
D4 D3 Sr1 54.5(7) 3_564 1_555 7_455
D8 D3 D4 77.5(9) 1_555 1_555 3_564
D8 D3 D4 77.5(9) 1_555 1_555 3_554
D8 D3 D3 105.7(15) 1_555 1_555 2_545
D8 D3 D3 105.7(15) 1_555 1_555 2_555
D8 D3 Sr4 144.4(12) 1_555 1_555 7_455
D8 D3 Sr4 56.3(8) 1_555 1_555 3_564
D8 D3 Sr4 56.3(8) 1_555 1_555 3_554
D8 D3 Sr1 110.8(11) 1_555 1_555 7_455
Sr1 D4 Sr2 106.4(10) 2_646 1_555 1_555
Sr1 D4 Sr1 106.0(10) 2_656 1_555 2_646
Sr1 D4 Sr2 106.4(10) 2_656 1_555 1_555
Sr4 D4 Sr1 103.7(10) 1_555 1_555 2_656
Sr4 D4 Sr1 103.7(10) 1_555 1_555 2_646
Sr4 D4 Sr2 128.8(11) 1_555 1_555 1_555
D3 D4 Sr4 52.2(8) 3_565 1_555 1_555
D3 D4 Sr1 51.7(8) 3_565 1_555 2_656
D3 D4 Sr1 117.5(12) 3_565 1_555 2_646
D3 D4 Sr2 134.5(6) 3_565 1_555 1_555
D3 D4 D3 85.3(11) 3_555 1_555 3_565
D3 D4 Sr4 52.2(8) 3_555 1_555 1_555
D3 D4 Sr1 117.5(12) 3_555 1_555 2_656
D3 D4 Sr1 51.7(8) 3_555 1_555 2_646
D3 D4 Sr2 134.5(6) 3_555 1_555 1_555
D1 D4 D3 94.0(5) 3_555 1_555 3_555
D1 D4 D3 168.5(12) 3_555 1_555 3_565
D1 D4 Sr4 134.8(6) 3_555 1_555 1_555
D1 D4 Sr1 119.7(12) 3_555 1_555 2_656
D1 D4 Sr1 54.7(8) 3_555 1_555 2_646
D1 D4 Sr2 51.7(8) 3_555 1_555 1_555
D1 D4 D1 84.3(11) 3_565 1_555 3_555
D1 D4 D3 168.5(12) 3_565 1_555 3_555
D1 D4 D3 94.0(5) 3_565 1_555 3_565
D1 D4 Sr4 134.8(6) 3_565 1_555 1_555
D1 D4 Sr1 54.7(8) 3_565 1_555 2_656
D1 D4 Sr1 119.7(12) 3_565 1_555 2_646
D1 D4 Sr2 51.7(8) 3_565 1_555 1_555
Sr5 D5 Sr3 106.1(8) 2_646 1_555 1_555
Sr5 D5 Sr5 105.3(9) 2_656 1_555 2_646
Sr5 D5 Sr3 106.1(8) 2_656 1_555 1_555
Sr6 D5 Sr5 105.1(8) 1_555 1_555 2_656
Sr6 D5 Sr5 105.1(8) 1_555 1_555 2_646
Sr6 D5 Sr3 127.4(10) 1_555 1_555 1_555
D6 D5 Sr6 52.4(7) 3_554 1_555 1_555
D6 D5 Sr5 119.2(11) 3_554 1_555 2_656
D6 D5 Sr5 52.8(7) 3_554 1_555 2_646
D6 D5 Sr3 133.2(6) 3_554 1_555 1_555
D6 D5 D6 86.7(10) 3_564 1_555 3_554
D6 D5 Sr6 52.4(7) 3_564 1_555 1_555
D6 D5 Sr5 52.8(7) 3_564 1_555 2_656
D6 D5 Sr5 119.2(11) 3_564 1_555 2_646
D6 D5 Sr3 133.2(6) 3_564 1_555 1_555
D2 D5 D6 94.0(5) 3_564 1_555 3_564
D2 D5 D6 168.7(12) 3_564 1_555 3_554
D2 D5 Sr6 135.4(6) 3_564 1_555 1_555
D2 D5 Sr5 54.1(7) 3_564 1_555 2_656
D2 D5 Sr5 117.9(10) 3_564 1_555 2_646
D2 D5 Sr3 52.0(7) 3_564 1_555 1_555
D2 D5 D2 83.1(9) 3_554 1_555 3_564
D2 D5 D6 168.7(12) 3_554 1_555 3_564
D2 D5 D6 94.0(5) 3_554 1_555 3_554
D2 D5 Sr6 135.4(6) 3_554 1_555 1_555
D2 D5 Sr5 117.9(10) 3_554 1_555 2_656
D2 D5 Sr5 54.1(7) 3_554 1_555 2_646
D2 D5 Sr3 52.0(7) 3_554 1_555 1_555
Sr6 D6 Sr5 111.8(7) 3_555 1_555 7_456
Sr6 D6 Sr6 109.8(15) 3_565 1_555 3_555
Sr6 D6 Sr5 111.8(7) 3_565 1_555 7_456
Sr2 D6 Sr6 109.4(8) 7_456 1_555 3_565
Sr2 D6 Sr6 109.4(8) 7_456 1_555 3_555
Sr2 D6 Sr5 104.6(13) 7_456 1_555 7_456
D1 D6 Sr2 53.4(7) 2_546 1_555 7_456
D1 D6 Sr6 129.8(12) 2_546 1_555 3_565
D1 D6 Sr6 56.3(7) 2_546 1_555 3_555
D1 D6 Sr5 118.2(11) 2_546 1_555 7_456
D1 D6 D1 93.8(12) 2_556 1_555 2_546
D1 D6 Sr2 53.4(7) 2_556 1_555 7_456
D1 D6 Sr6 56.3(7) 2_556 1_555 3_565
D1 D6 Sr6 129.8(12) 2_556 1_555 3_555
D1 D6 Sr5 118.2(11) 2_556 1_555 7_456
D5 D6 D1 89.5(6) 3_565 1_555 2_556
D5 D6 D1 173.4(15) 3_565 1_555 2_546
D5 D6 Sr2 125.5(10) 3_565 1_555 7_456
D5 D6 Sr6 56.7(6) 3_565 1_555 3_565
D5 D6 Sr6 125.1(12) 3_565 1_555 3_555
D5 D6 Sr5 55.2(6) 3_565 1_555 7_456
D5 D6 D5 86.7(10) 3_555 1_555 3_565
D5 D6 D1 173.4(15) 3_555 1_555 2_556
D5 D6 D1 89.5(6) 3_555 1_555 2_546
D5 D6 Sr2 125.5(10) 3_555 1_555 7_456
D5 D6 Sr6 125.1(12) 3_555 1_555 3_565
D5 D6 Sr6 56.7(6) 3_555 1_555 3_555
D5 D6 Sr5 55.2(6) 3_555 1_555 7_456
D9 D6 D5 77.6(8) 1_555 1_555 3_555
D9 D6 D5 77.6(8) 1_555 1_555 3_565
D9 D6 D1 106.9(11) 1_555 1_555 2_556
D9 D6 D1 106.9(11) 1_555 1_555 2_546
D9 D6 Sr2 144.2(12) 1_555 1_555 7_456
D9 D6 Sr6 57.1(8) 1_555 1_555 3_565
D9 D6 Sr6 57.1(8) 1_555 1_555 3_555
D9 D6 Sr5 111.2(11) 1_555 1_555 7_456
D9 D7 Si6 125.2(9) 3_554 1_555 1_555
D9 D7 D9 96.4(14) 3_564 1_555 3_554
D9 D7 Si6 125.2(9) 3_564 1_555 1_555
Sr2 D7 D9 66.7(8) 3_564 1_555 3_564
Sr2 D7 D9 133.5(12) 3_564 1_555 3_554
Sr2 D7 Si6 97.9(13) 3_564 1_555 1_555
Sr2 D7 Sr2 93.3(12) 3_554 1_555 3_564
Sr2 D7 D9 133.5(12) 3_554 1_555 3_564
Sr2 D7 D9 66.7(8) 3_554 1_555 3_554
Sr2 D7 Si6 97.9(13) 3_554 1_555 1_555
Sr6 D7 Sr2 123.5(8) 1_555 1_555 3_554
Sr6 D7 Sr2 123.5(8) 1_555 1_555 3_564
Sr6 D7 D9 56.9(10) 1_555 1_555 3_564
Sr6 D7 D9 56.9(10) 1_555 1_555 3_554
Sr6 D7 Si6 114.8(18) 1_555 1_555 1_555
Si2 D7 Sr6 80.5(10) 3_554 1_555 1_555
Si2 D7 Sr2 84.5(6) 3_554 1_555 3_554
Si2 D7 Sr2 150.6(14) 3_554 1_555 3_564
Si2 D7 D9 133.2(16) 3_554 1_555 3_564
Si2 D7 D9 72.1(7) 3_554 1_555 3_554
Si2 D7 Si6 53.7(10) 3_554 1_555 1_555
Si2 D7 Si2 83.3(10) 3_564 1_555 3_554
Si2 D7 Sr6 80.5(10) 3_564 1_555 1_555
Si2 D7 Sr2 150.6(14) 3_564 1_555 3_554
Si2 D7 Sr2 84.5(6) 3_564 1_555 3_564
Si2 D7 D9 72.1(7) 3_564 1_555 3_564
Si2 D7 D9 133.2(16) 3_564 1_555 3_554
Si2 D7 Si6 53.7(10) 3_564 1_555 1_555
D1 D7 Si2 116.9(11) 1_555 1_555 3_564
D1 D7 Si2 116.9(11) 1_555 1_555 3_554
D1 D7 Sr6 155.5(12) 1_555 1_555 1_555
D1 D7 Sr2 47.8(6) 1_555 1_555 3_554
D1 D7 Sr2 47.8(6) 1_555 1_555 3_564
D1 D7 D9 109.8(11) 1_555 1_555 3_564
D1 D7 D9 109.8(11) 1_555 1_555 3_554
D1 D7 Si6 89.7(18) 1_555 1_555 1_555
Si1 D7 D1 73.1(10) 1_555 1_555 1_555
Si1 D7 Si2 134.5(7) 1_555 1_555 3_564
Si1 D7 Si2 134.5(7) 1_555 1_555 3_554
Si1 D7 Sr6 82.4(10) 1_555 1_555 1_555
Si1 D7 Sr2 70.7(8) 1_555 1_555 3_554
Si1 D7 Sr2 70.7(8) 1_555 1_555 3_564
Si1 D7 D9 63.2(8) 1_555 1_555 3_564
Si1 D7 D9 63.2(8) 1_555 1_555 3_554
Si1 D7 Si6 163(2) 1_555 1_555 1_555
D10 D8 Si1 120.6(11) 3_554 1_555 1_555
D10 D8 D10 101.9(14) 3_564 1_555 3_554
D10 D8 Si1 120.6(11) 3_564 1_555 1_555
Sr4 D8 D10 64.5(8) 3_564 1_555 3_564
Sr4 D8 D10 137.2(12) 3_564 1_555 3_554
Sr4 D8 Si1 99.8(14) 3_564 1_555 1_555
Sr4 D8 Sr4 97.1(12) 3_554 1_555 3_564
Sr4 D8 D10 137.2(12) 3_554 1_555 3_564
Sr4 D8 D10 64.5(8) 3_554 1_555 3_554
Sr4 D8 Si1 99.8(14) 3_554 1_555 1_555
Sr3 D8 Sr4 125.9(7) 1_555 1_555 3_554
Sr3 D8 Sr4 125.9(7) 1_555 1_555 3_564
Sr3 D8 D10 61.7(10) 1_555 1_555 3_564
Sr3 D8 D10 61.7(10) 1_555 1_555 3_554
Sr3 D8 Si1 102.8(19) 1_555 1_555 1_555
Si5 D8 Sr3 69.3(9) 3_554 1_555 1_555
Si5 D8 Sr4 84.5(5) 3_554 1_555 3_554
Si5 D8 Sr4 155.4(12) 3_554 1_555 3_564
Si5 D8 D10 128.6(15) 3_554 1_555 3_564
Si5 D8 D10 65.3(9) 3_554 1_555 3_554
Si5 D8 Si1 56.0(11) 3_554 1_555 1_555
Si5 D8 Si5 84.1(11) 3_564 1_555 3_554
Si5 D8 Sr3 69.3(9) 3_564 1_555 1_555
Si5 D8 Sr4 155.4(12) 3_564 1_555 3_554
Si5 D8 Sr4 84.5(5) 3_564 1_555 3_564
Si5 D8 D10 65.3(9) 3_564 1_555 3_564
Si5 D8 D10 128.6(15) 3_564 1_555 3_554
Si5 D8 Si1 56.0(11) 3_564 1_555 1_555
D3 D8 Si5 121.5(9) 1_555 1_555 3_564
D3 D8 Si5 121.5(9) 1_555 1_555 3_554
D3 D8 Sr3 163.7(10) 1_555 1_555 1_555
D3 D8 Sr4 49.5(6) 1_555 1_555 3_554
D3 D8 Sr4 49.5(6) 1_555 1_555 3_564
D3 D8 D10 109.8(11) 1_555 1_555 3_564
D3 D8 D10 109.8(11) 1_555 1_555 3_554
D3 D8 Si1 93.6(19) 1_555 1_555 1_555
Si4 D8 D3 79.4(11) 7_455 1_555 1_555
Si4 D8 Si5 127.9(9) 7_455 1_555 3_564
Si4 D8 Si5 127.9(9) 7_455 1_555 3_554
Si4 D8 Sr3 84.2(10) 7_455 1_555 1_555
Si4 D8 Sr4 75.7(8) 7_455 1_555 3_554
Si4 D8 Sr4 75.7(8) 7_455 1_555 3_564
Si4 D8 D10 62.6(8) 7_455 1_555 3_564
Si4 D8 D10 62.6(8) 7_455 1_555 3_554
Si4 D8 Si1 173(2) 7_455 1_555 1_555
Sr6 D9 Si5 106.5(12) 3_565 1_555 1_555
Sr6 D9 Sr6 99.5(12) 3_555 1_555 3_565
Sr6 D9 Si5 106.5(12) 3_555 1_555 1_555
D7 D9 Sr6 64.0(8) 3_555 1_555 3_555
D7 D9 Sr6 134.4(11) 3_555 1_555 3_565
D7 D9 Si5 118.8(12) 3_555 1_555 1_555
D7 D9 D7 96.4(14) 3_565 1_555 3_555
D7 D9 Sr6 134.4(11) 3_565 1_555 3_555
D7 D9 Sr6 64.0(8) 3_565 1_555 3_565
D7 D9 Si5 118.8(12) 3_565 1_555 1_555
D6 D9 D7 111.5(11) 1_555 1_555 3_565
D6 D9 D7 111.5(11) 1_555 1_555 3_555
D6 D9 Sr6 51.5(7) 1_555 1_555 3_555
D6 D9 Sr6 51.5(7) 1_555 1_555 3_565
D6 D9 Si5 100.4(18) 1_555 1_555 1_555
Sr2 D9 D6 160.2(10) 1_555 1_555 1_555
Sr2 D9 D7 57.7(10) 1_555 1_555 3_565
Sr2 D9 D7 57.7(10) 1_555 1_555 3_555
Sr2 D9 Sr6 121.7(7) 1_555 1_555 3_555
Sr2 D9 Sr6 121.7(7) 1_555 1_555 3_565
Sr2 D9 Si5 99.4(18) 1_555 1_555 1_555
Si1 D9 Sr2 69.3(9) 3_565 1_555 1_555
Si1 D9 D6 124.4(10) 3_565 1_555 1_555
Si1 D9 D7 66.8(8) 3_565 1_555 3_565
Si1 D9 D7 124.1(15) 3_565 1_555 3_555
Si1 D9 Sr6 158.6(11) 3_565 1_555 3_555
Si1 D9 Sr6 87.3(5) 3_565 1_555 3_565
Si1 D9 Si5 52.1(9) 3_565 1_555 1_555
Si1 D9 Si1 79.6(9) 3_555 1_555 3_565
Si1 D9 Sr2 69.3(9) 3_555 1_555 1_555
Si1 D9 D6 124.4(10) 3_555 1_555 1_555
Si1 D9 D7 124.1(15) 3_555 1_555 3_565
Si1 D9 D7 66.8(8) 3_555 1_555 3_555
Si1 D9 Sr6 87.3(5) 3_555 1_555 3_555
Si1 D9 Sr6 158.6(11) 3_555 1_555 3_565
Si1 D9 Si5 52.1(9) 3_555 1_555 1_555
D8 D10 Si3 120.2(11) 3_555 1_555 1_555
D8 D10 D8 101.9(14) 3_565 1_555 3_555
D8 D10 Si3 120.2(11) 3_565 1_555 1_555
Sr4 D10 D8 59.4(10) 1_555 1_555 3_565
Sr4 D10 D8 59.4(10) 1_555 1_555 3_555
Sr4 D10 Si3 107(2) 1_555 1_555 1_555
Sr3 D10 Sr4 124.4(8) 3_565 1_555 1_555
Sr3 D10 D8 65.2(8) 3_565 1_555 3_565
Sr3 D10 D8 132.6(13) 3_565 1_555 3_555
Sr3 D10 Si3 104.2(15) 3_565 1_555 1_555
Sr3 D10 Sr3 89.7(11) 3_555 1_555 3_565
Sr3 D10 Sr4 124.4(8) 3_555 1_555 1_555
Sr3 D10 D8 132.6(13) 3_555 1_555 3_565
Sr3 D10 D8 65.2(8) 3_555 1_555 3_555
Sr3 D10 Si3 104.2(15) 3_555 1_555 1_555
Si4 D10 Sr3 155.0(14) 2_656 1_555 3_555
Si4 D10 Sr3 88.3(6) 2_656 1_555 3_565
Si4 D10 Sr4 76.2(11) 2_656 1_555 1_555
Si4 D10 D8 68.0(8) 2_656 1_555 3_565
Si4 D10 D8 131.0(17) 2_656 1_555 3_555
Si4 D10 Si3 52.5(11) 2_656 1_555 1_555
Si4 D10 Si4 83.2(12) 2_646 1_555 2_656
Si4 D10 Sr3 88.3(6) 2_646 1_555 3_555
Si4 D10 Sr3 155.0(14) 2_646 1_555 3_565
Si4 D10 Sr4 76.2(11) 2_646 1_555 1_555
Si4 D10 D8 131.0(17) 2_646 1_555 3_565
Si4 D10 D8 68.0(8) 2_646 1_555 3_555
Si4 D10 Si3 52.5(11) 2_646 1_555 1_555
Si5 D10 Si4 131.8(8) 1_555 1_555 2_646
Si5 D10 Si4 131.8(8) 1_555 1_555 2_656
Si5 D10 Sr3 70.0(8) 1_555 1_555 3_555
Si5 D10 Sr3 70.0(8) 1_555 1_555 3_565
Si5 D10 Sr4 81.7(10) 1_555 1_555 1_555
Si5 D10 D8 63.9(8) 1_555 1_555 3_565
Si5 D10 D8 63.9(8) 1_555 1_555 3_555
Si5 D10 Si3 171(2) 1_555 1_555 1_555

loop_
_geom_bond_atom_site_label_1
_geom_bond_atom_site_label_2
_geom_bond_distance
_geom_bond_site_symmetry_1
_geom_bond_site_symmetry_2
Sr1 D3 2.38(3) 1_555 7_555
Sr1 D4 2.473(15) 1_555 2_646
Sr1 D4 2.473(15) 1_555 2_656
Sr1 D1 2.52(4) 1_555 7_555
Sr2 D4 2.34(3) 1_555 1_555
Sr2 D1 2.37(2) 1_555 3_555
Sr2 D1 2.37(2) 1_555 3_565
Sr2 D6 2.56(3) 1_555 7_556
Sr2 D7 2.72(3) 1_555 3_565
Sr2 D7 2.72(3) 1_555 3_555
Sr2 D9 2.95(4) 1_555 1_555
Sr3 D2 2.41(3) 1_555 7_555
Sr3 D2 2.44(2) 1_555 3_554
Sr3 D2 2.44(2) 1_555 3_564
Sr3 D5 2.48(3) 1_555 1_555
Sr3 D10 2.80(3) 1_555 3_564
Sr3 D10 2.80(3) 1_555 3_554
Sr3 D8 2.89(4) 1_555 1_555
Sr4 D3 2.41(2) 1_555 3_555
Sr4 D3 2.41(2) 1_555 3_565
Sr4 D4 2.49(3) 1_555 1_555
Sr4 D3 2.58(4) 1_555 7_555
Sr4 D8 2.64(2) 1_555 3_565
Sr4 D8 2.64(2) 1_555 3_555
Sr4 D10 2.76(4) 1_555 1_555
Sr5 D6 2.41(3) 1_555 7_556
Sr5 D5 2.485(14) 1_555 2_646
Sr5 D5 2.485(14) 1_555 2_656
Sr5 D2 2.52(3) 1_555 7_556
Sr5 Si6 2.92(3) 1_555 3_565
Sr5 Si6 2.92(3) 1_555 3_555
Sr6 D6 2.41(2) 1_555 3_554
Sr6 D6 2.41(2) 1_555 3_564
Sr6 D1 2.43(3) 1_555 7_555
Sr6 D5 2.55(3) 1_555 1_555
Sr6 D9 2.59(2) 1_555 3_564
Sr6 D9 2.59(2) 1_555 3_554
Sr6 D7 2.78(4) 1_555 1_555
Si1 D8 1.43(3) 1_555 1_555
Si1 Si5 2.45(2) 1_555 3_554
Si1 Si5 2.45(2) 1_555 3_564
Si1 D9 3.08(3) 1_555 3_554
Si1 D9 3.08(3) 1_555 3_564
Si1 D7 3.18(4) 1_555 1_555
Si2 Si6 2.39(3) 1_555 3_555
Si2 Si6 2.39(3) 1_555 3_565
Si2 Si4 2.59(4) 1_555 7_456
Si2 D7 2.97(3) 1_555 3_565
Si2 D7 2.97(3) 1_555 3_555
Si3 D10 1.50(3) 1_555 1_555
Si3 Si4 2.38(3) 1_555 2_646
Si3 Si4 2.38(3) 1_555 2_656
Si4 Si3 2.38(3) 1_555 2_646
Si4 Si3 2.38(3) 1_555 2_656
Si4 Si2 2.59(4) 1_555 7_556
Si4 D10 2.97(3) 1_555 2_656
Si4 D10 2.97(3) 1_555 2_646
Si4 D8 3.11(4) 1_555 7_555
Si5 D9 1.58(4) 1_555 1_555
Si5 Si1 2.45(2) 1_555 3_555
Si5 Si1 2.45(2) 1_555 3_565
Si5 D8 2.95(3) 1_555 3_565
Si5 D8 2.95(3) 1_555 3_555
Si5 D10 2.98(4) 1_555 1_555
Si6 D7 1.83(4) 1_555 1_555
Si6 Si2 2.39(3) 1_555 3_554
Si6 Si2 2.39(3) 1_555 3_564
Si6 Sr5 2.92(3) 1_555 3_564
Si6 Sr5 2.92(3) 1_555 3_554
D1 Sr2 2.37(2) 1_555 3_554
D1 Sr2 2.37(2) 1_555 3_564
D1 Sr6 2.43(3) 1_555 7_455
D1 Sr1 2.52(4) 1_555 7_455
D1 D6 2.70(3) 1_555 2_546
D1 D6 2.70(3) 1_555 2_556
D1 D4 2.94(3) 1_555 3_564
D1 D4 2.94(3) 1_555 3_554
D1 D7 3.07(5) 1_555 1_555
D2 Sr3 2.41(3) 1_555 7_455
D2 Sr3 2.44(2) 1_555 3_555
D2 Sr3 2.44(2) 1_555 3_565
D2 Sr5 2.52(3) 1_555 7_456
D2 D2 2.81(4) 1_555 2_556
D2 D2 2.81(4) 1_555 2_546
D2 D5 2.98(3) 1_555 3_555
D2 D5 2.98(3) 1_555 3_565
D3 Sr1 2.38(3) 1_555 7_455
D3 Sr4 2.41(2) 1_555 3_554
D3 Sr4 2.41(2) 1_555 3_564
D3 Sr4 2.58(4) 1_555 7_455
D3 D3 2.80(4) 1_555 2_555
D3 D3 2.80(4) 1_555 2_545
D3 D4 2.92(3) 1_555 3_554
D3 D4 2.92(3) 1_555 3_564
D3 D8 3.05(5) 1_555 1_555
D4 Sr2 2.34(3) 1_555 1_555
D4 Sr1 2.473(15) 1_555 2_646
D4 Sr1 2.473(15) 1_555 2_656
D4 Sr4 2.49(3) 1_555 1_555
D4 D3 2.92(3) 1_555 3_565
D4 D3 2.92(3) 1_555 3_555
D4 D1 2.94(3) 1_555 3_555
D4 D1 2.94(3) 1_555 3_565
D5 Sr3 2.48(3) 1_555 1_555
D5 Sr5 2.485(14) 1_555 2_646
D5 Sr5 2.485(14) 1_555 2_656
D5 Sr6 2.55(3) 1_555 1_555
D5 D6 2.88(3) 1_555 3_554
D5 D6 2.88(3) 1_555 3_564
D5 D2 2.98(3) 1_555 3_564
D5 D2 2.98(3) 1_555 3_554
D6 Sr5 2.41(3) 1_555 7_456
D6 Sr6 2.41(2) 1_555 3_555
D6 Sr6 2.41(2) 1_555 3_565
D6 Sr2 2.56(3) 1_555 7_456
D6 D1 2.70(3) 1_555 2_546
D6 D1 2.70(3) 1_555 2_556
D6 D5 2.88(3) 1_555 3_565
D6 D5 2.88(3) 1_555 3_555
D6 D9 2.92(5) 1_555 1_555
D7 Si6 1.83(4) 1_555 1_555
D7 D9 2.65(3) 1_555 3_554
D7 D9 2.65(3) 1_555 3_564
D7 Sr2 2.72(3) 1_555 3_564
D7 Sr2 2.72(3) 1_555 3_554
D7 Sr6 2.78(4) 1_555 1_555
D7 Si2 2.97(3) 1_555 3_554
D7 Si2 2.97(3) 1_555 3_564
D7 D1 3.07(5) 1_555 1_555
D7 Si1 3.18(4) 1_555 1_555
D8 Si1 1.43(3) 1_555 1_555
D8 D10 2.54(3) 1_555 3_554
D8 D10 2.54(3) 1_555 3_564
D8 Sr4 2.64(2) 1_555 3_564
D8 Sr4 2.64(2) 1_555 3_554
D8 Sr3 2.89(4) 1_555 1_555
D8 Si5 2.95(3) 1_555 3_554
D8 Si5 2.95(3) 1_555 3_564
D8 D3 3.05(5) 1_555 1_555
D8 Si4 3.11(4) 1_555 7_455
D9 Si5 1.58(4) 1_555 1_555
D9 Sr6 2.59(2) 1_555 3_565
D9 Sr6 2.59(2) 1_555 3_555
D9 D7 2.65(3) 1_555 3_555
D9 D7 2.65(3) 1_555 3_565
D9 D6 2.92(5) 1_555 1_555
D9 Sr2 2.95(4) 1_555 1_555
D9 Si1 3.08(3) 1_555 3_565
D9 Si1 3.08(3) 1_555 3_555
D10 Si3 1.50(3) 1_555 1_555
D10 D8 2.54(3) 1_555 3_555
D10 D8 2.54(3) 1_555 3_565
D10 Sr4 2.76(4) 1_555 1_555
D10 Sr3 2.80(3) 1_555 3_565
D10 Sr3 2.80(3) 1_555 3_555
D10 Si4 2.97(3) 1_555 2_656
D10 Si4 2.97(3) 1_555 2_646
D10 Si5 2.98(4) 1_555 1_555
